data_7153202
loop_
_publ_author_name
'Chen, Yunfeng'
'Zhou, Shilei'
'Ma, Shan'
'Liu, Wenqian'
'Pan, Zhiquan'
'Shi, Xiaodong'

_publ_section_title
;
 A facile synthesis of 5-amino-[1,2,3]triazolo[5,1-a]isoquinoline
 derivatives through copper-catalyzed cascade reactions.
;
_journal_issue 47
_journal_name_full 'Organic &amp; biomolecular chemistry'
_journal_page_first 8171
_journal_page_last 8174
_journal_paper_doi 10.1039/c3ob41774c
_journal_volume 11
_journal_year 2013
_chemical_formula_sum 'C11 H7 N5'
_chemical_formula_weight 209.22
_chemical_name_systematic
; 
 ? 
;
_space_group_IT_number 14
_symmetry_cell_setting triclinic
_symmetry_space_group_name_Hall '-P 2ybc'
_symmetry_space_group_name_H-M 'P 1 21/c 1'
_atom_sites_solution_hydrogens geom
_atom_sites_solution_primary direct
_atom_sites_solution_secondary difmap
_audit_creation_method SHELXL-97
_cell_angle_alpha 90.00
_cell_angle_beta 113.780(7)
_cell_angle_gamma 90.00
_cell_formula_units_Z 4
_cell_length_a 7.2363(14)
_cell_length_b 8.0680(15)
_cell_length_c 17.736(3)
_cell_measurement_reflns_used 1221
_cell_measurement_temperature 298(2)
_cell_measurement_theta_max 26.40
_cell_measurement_theta_min 2.51
_cell_volume 947.6(3)
_computing_cell_refinement 'Bruker SMART'
_computing_data_collection 'Bruker SMART'
_computing_data_reduction 'Bruker SAINT'
_computing_molecular_graphics 'Bruker SHELXTL'
_computing_publication_material 'Bruker SHELXTL'
_computing_structure_refinement 'SHELXL-97 (Sheldrick, 1997)'
_computing_structure_solution 'SHELXS-97 (Sheldrick, 1990)'
_diffrn_ambient_temperature 298(2)
_diffrn_measured_fraction_theta_full 0.999
_diffrn_measured_fraction_theta_max 0.999
_diffrn_measurement_device_type 'CCD area detector'
_diffrn_measurement_method 'phi and omega scans'
_diffrn_radiation_monochromator graphite
_diffrn_radiation_source 'fine-focus sealed tube'
_diffrn_radiation_type MoK\a
_diffrn_radiation_wavelength 0.71073
_diffrn_reflns_av_R_equivalents 0.0432
_diffrn_reflns_av_sigmaI/netI 0.0452
_diffrn_reflns_limit_h_max 8
_diffrn_reflns_limit_h_min -6
_diffrn_reflns_limit_k_max 9
_diffrn_reflns_limit_k_min -9
_diffrn_reflns_limit_l_max 21
_diffrn_reflns_limit_l_min -21
_diffrn_reflns_number 5947
_diffrn_reflns_theta_full 26.00
_diffrn_reflns_theta_max 26.00
_diffrn_reflns_theta_min 2.51
_exptl_absorpt_coefficient_mu 0.097
_exptl_absorpt_correction_type none
_exptl_crystal_colour colorless
_exptl_crystal_density_diffrn 1.467
_exptl_crystal_density_meas 0
_exptl_crystal_density_method 'not measured'
_exptl_crystal_description Block
_exptl_crystal_F_000 432
_exptl_crystal_size_max 0.15
_exptl_crystal_size_mid 0.10
_exptl_crystal_size_min 0.10
_refine_diff_density_max 0.146
_refine_diff_density_min -0.275
_refine_diff_density_rms 0.045
_refine_ls_extinction_method none
_refine_ls_goodness_of_fit_ref 1.201
_refine_ls_hydrogen_treatment mixed
_refine_ls_matrix_type full
_refine_ls_number_parameters 145
_refine_ls_number_reflns 1852
_refine_ls_number_restraints 0
_refine_ls_restrained_S_all 1.201
_refine_ls_R_factor_all 0.0758
_refine_ls_R_factor_gt 0.0596
_refine_ls_shift/su_max 0.000
_refine_ls_shift/su_mean 0.000
_refine_ls_structure_factor_coef Fsqd
_refine_ls_weighting_details 'calc w=1/[\s^2^(Fo^2^)+(0.0427P)^2^+0.2857P] where P=(Fo^2^+2Fc^2^)/3'
_refine_ls_weighting_scheme calc
_refine_ls_wR_factor_gt 0.1295
_refine_ls_wR_factor_ref 0.1370
_reflns_number_gt 1503
_reflns_number_total 1852
_reflns_threshold_expression >2sigma(I)
_cod_data_source_file c3ob41774c.txt
_cod_data_source_block 120312am
_cod_depositor_comments
;
The following automatic conversions were performed:

'_symmetry_cell_setting' value 'Triclinic' changed to 'triclinic'
according to /home/saulius/struct/CIF-dictionaries/cif_core.dic
dictionary named 'cif_core.dic' version 2.4.2 from 2011-04-26.

Automatic conversion script
Id: cif_fix_values 1891 2012-01-12 08:04:46Z andrius 
;
_cod_original_sg_symbol_H-M P1
_cod_database_code 7153202

loop_
_symmetry_equiv_pos_as_xyz
'x, y, z'
'-x, y+1/2, -z+1/2'
'-x, -y, -z'
'x, -y-1/2, z-1/2'

loop_
_atom_site_label
_atom_site_type_symbol
_atom_site_fract_x
_atom_site_fract_y
_atom_site_fract_z
_atom_site_U_iso_or_equiv
_atom_site_adp_type
_atom_site_occupancy
_atom_site_symmetry_multiplicity
_atom_site_calc_flag
_atom_site_refinement_flags
C1 C 0.7877(4) 0.2453(3) 0.62835(14) 0.0397(6) Uani 1 1 d .
H1 H 0.7319 0.1396 0.6210 0.048 Uiso 1 1 calc R
C2 C 0.7639(3) 0.3561(3) 0.56628(14) 0.0316(5) Uani 1 1 d .
C3 C 0.6643(3) 0.3614(3) 0.47813(13) 0.0318(5) Uani 1 1 d .
C4 C 0.6834(3) 0.5071(3) 0.43841(13) 0.0307(5) Uani 1 1 d .
C5 C 0.8011(3) 0.6443(3) 0.48719(13) 0.0310(5) Uani 1 1 d .
C6 C 0.8953(3) 0.6387(3) 0.57211(13) 0.0295(5) Uani 1 1 d .
C7 C 0.8179(4) 0.7936(3) 0.44815(14) 0.0348(6) Uani 1 1 d .
C8 C 0.5842(4) 0.5153(3) 0.35244(14) 0.0410(6) Uani 1 1 d .
H8 H 0.5965 0.6101 0.3250 0.049 Uiso 1 1 calc R
C9 C 0.4694(4) 0.3854(3) 0.30837(15) 0.0478(7) Uani 1 1 d .
H9 H 0.4027 0.3937 0.2514 0.057 Uiso 1 1 calc R
C10 C 0.4515(4) 0.2410(3) 0.34788(16) 0.0478(7) Uani 1 1 d .
H10 H 0.3739 0.1532 0.3174 0.057 Uiso 1 1 calc R
C11 C 0.5484(4) 0.2290(3) 0.43171(15) 0.0407(6) Uani 1 1 d .
H11 H 0.5374 0.1323 0.4581 0.049 Uiso 1 1 calc R
N1 N 0.9040(3) 0.3134(3) 0.70140(12) 0.0446(6) Uani 1 1 d .
N2 N 0.9588(3) 0.4631(2) 0.69059(11) 0.0402(5) Uani 1 1 d .
N3 N 0.8728(3) 0.4901(2) 0.60787(10) 0.0311(5) Uani 1 1 d .
N4 N 1.0023(3) 0.7560(2) 0.62283(11) 0.0394(5) Uani 1 1 d .
H4A H 1.0198 0.8498 0.6036 0.047 Uiso 1 1 calc R
H4B H 1.0545 0.7387 0.6751 0.047 Uiso 1 1 calc R
N5 N 0.8318(4) 0.9135(3) 0.41680(13) 0.0521(6) Uani 1 1 d .

loop_
_atom_site_aniso_label
_atom_site_aniso_U_11
_atom_site_aniso_U_22
_atom_site_aniso_U_33
_atom_site_aniso_U_23
_atom_site_aniso_U_13
_atom_site_aniso_U_12
C1 0.0531(17) 0.0317(13) 0.0347(13) 0.0035(10) 0.0180(12) 0.0008(11)
C2 0.0359(13) 0.0277(12) 0.0320(12) -0.0001(9) 0.0146(10) 0.0035(10)
C3 0.0324(13) 0.0355(13) 0.0274(12) -0.0027(9) 0.0121(10) 0.0025(10)
C4 0.0304(13) 0.0363(13) 0.0268(11) -0.0004(9) 0.0128(10) 0.0063(10)
C5 0.0353(13) 0.0320(13) 0.0276(12) 0.0034(9) 0.0145(10) 0.0033(10)
C6 0.0328(13) 0.0288(12) 0.0280(12) -0.0002(9) 0.0135(10) 0.0023(10)
C7 0.0411(15) 0.0348(13) 0.0270(12) -0.0003(10) 0.0120(11) 0.0016(11)
C8 0.0500(16) 0.0441(15) 0.0281(12) 0.0022(11) 0.0149(11) 0.0059(12)
C9 0.0507(17) 0.0588(18) 0.0267(13) -0.0079(12) 0.0082(12) 0.0050(13)
C10 0.0493(17) 0.0485(16) 0.0411(15) -0.0149(12) 0.0134(13) -0.0078(13)
C11 0.0446(16) 0.0376(14) 0.0416(14) -0.0047(11) 0.0192(12) -0.0030(12)
N1 0.0612(15) 0.0384(12) 0.0328(11) 0.0092(9) 0.0173(10) 0.0059(11)
N2 0.0508(14) 0.0418(12) 0.0238(10) 0.0058(9) 0.0107(9) 0.0027(10)
N3 0.0364(11) 0.0327(11) 0.0221(9) 0.0022(8) 0.0096(8) 0.0023(9)
N4 0.0501(14) 0.0358(11) 0.0286(10) -0.0006(8) 0.0118(9) -0.0077(10)
N5 0.0701(17) 0.0380(13) 0.0455(13) 0.0104(10) 0.0206(12) 0.0007(11)

loop_
_atom_type_symbol
_atom_type_description
_atom_type_scat_dispersion_real
_atom_type_scat_dispersion_imag
_atom_type_scat_source
C C 0.0033 0.0016 'International Tables Vol C Tables 4.2.6.8 and 6.1.1.4'
H H 0.0000 0.0000 'International Tables Vol C Tables 4.2.6.8 and 6.1.1.4'
N N 0.0061 0.0033 'International Tables Vol C Tables 4.2.6.8 and 6.1.1.4'

loop_
_geom_angle_atom_site_label_1
_geom_angle_atom_site_label_2
_geom_angle_atom_site_label_3
_geom_angle
N1 C1 C2 109.5(2)
N1 C1 H1 125.2
C2 C1 H1 125.2
N3 C2 C1 102.93(19)
N3 C2 C3 119.5(2)
C1 C2 C3 137.6(2)
C11 C3 C4 120.0(2)
C11 C3 C2 122.4(2)
C4 C3 C2 117.6(2)
C8 C4 C3 118.3(2)
C8 C4 C5 122.2(2)
C3 C4 C5 119.46(19)
C6 C5 C7 117.3(2)
C6 C5 C4 122.6(2)
C7 C5 C4 120.13(19)
N4 C6 C5 128.0(2)
N4 C6 N3 116.74(19)
C5 C6 N3 115.29(19)
N5 C7 C5 179.9(3)
C9 C8 C4 120.8(2)
C9 C8 H8 119.6
C4 C8 H8 119.6
C8 C9 C10 120.8(2)
C8 C9 H9 119.6
C10 C9 H9 119.6
C11 C10 C9 119.7(2)
C11 C10 H10 120.2
C9 C10 H10 120.2
C10 C11 C3 120.5(2)
C10 C11 H11 119.7
C3 C11 H11 119.7
N2 N1 C1 110.14(19)
N1 N2 N3 105.77(18)
N2 N3 C2 111.66(18)
N2 N3 C6 122.76(18)
C2 N3 C6 125.58(18)
C6 N4 H4A 120.0
C6 N4 H4B 120.0
H4A N4 H4B 120.0

loop_
_geom_bond_atom_site_label_1
_geom_bond_atom_site_label_2
_geom_bond_distance
C1 N1 1.345(3)
C1 C2 1.374(3)
C1 H1 0.9300
C2 N3 1.366(3)
C2 C3 1.434(3)
C3 C11 1.402(3)
C3 C4 1.406(3)
C4 C8 1.401(3)
C4 C5 1.451(3)
C5 C6 1.381(3)
C5 C7 1.419(3)
C6 N4 1.321(3)
C6 N3 1.396(3)
C7 N5 1.140(3)
C8 C9 1.370(3)
C8 H8 0.9300
C9 C10 1.392(4)
C9 H9 0.9300
C10 C11 1.368(3)
C10 H10 0.9300
C11 H11 0.9300
N1 N2 1.310(3)
N2 N3 1.360(2)
N4 H4A 0.8600
N4 H4B 0.8600
